data_2023285
loop_
_publ_author_name
'Shibata, Hiroki'
'Sakon, Aya'
'Takata, Noriyuki'
'Takiyama, Hiroshi'

_publ_section_title
;
 Crystal structures of two different multi-component crystals consisting
 of 1-(3,4-dimethoxybenzyl)-6,7-dimethoxyisoquinoline and fumaric acid
;
_journal_issue 11
_journal_name_full 'Acta Crystallographica Section E Crystallographic Communications'
_journal_page_first 1146
_journal_page_last 1150
_journal_paper_doi 10.1107/S2056989024009794
_journal_volume 80
_journal_year 2024
_chemical_formula_iupac 'C20 H22 N O4, 1.5 C4 H4 O4'
_chemical_formula_moiety 'C20 H22 N O4, C4 H4 O4, 0.5(C4 H2 O4)'
_chemical_formula_sum 'C26 H27 N O10'
_chemical_formula_weight 513.48
_chemical_name_systematic
;
[1-(3,4-Dimethoxybenzyl)-6,7-dimethoxyisoquinoline--fumaric acid (1/1.5)
;
_space_group_crystal_system triclinic
_space_group_IT_number 2
_space_group_name_Hall '-P 1'
_space_group_name_H-M_alt 'P -1'
_atom_sites_solution_hydrogens mixed
_atom_sites_solution_primary direct
_audit_creation_method
;
Olex2 1.5
(compiled 2022.04.07 svn.rca3783a0 for OlexSys, GUI svn.r6498)
;
_cell_angle_alpha 91.606(2)
_cell_angle_beta 104.980(2)
_cell_angle_gamma 97.823(2)
_cell_formula_units_Z 2
_cell_length_a 9.5290(2)
_cell_length_b 10.5445(3)
_cell_length_c 12.6509(4)
_cell_measurement_reflns_used 6061
_cell_measurement_temperature 99.9(4)
_cell_measurement_theta_max 68.0650
_cell_measurement_theta_min 3.6290
_cell_volume 1213.86(6)
_computing_cell_refinement
;
CrysAlisPro 1.171.42.69a (Rigaku OD, 2022)
;
_computing_data_collection
;
CrysAlisPro 1.171.42.69a (Rigaku OD, 2022)
;
_computing_data_reduction
;
CrysAlisPro 1.171.42.69a (Rigaku OD, 2022)
;
_computing_molecular_graphics
;
Olex2 1.5 (Dolomanov <i>et al.</i>,  2009)
;
_computing_publication_material
;
Olex2 1.5 (Dolomanov <i>et al.</i>,  2009)
;
_computing_structure_refinement
;
<i>SHELXL2019/2</i> (Sheldrick, 2015b)
;
_computing_structure_solution
;
<i>SHELXT2018/2</i> (Sheldrick, 2015a)
;
_diffrn_ambient_temperature 99.9(4)
_diffrn_detector 'Hybrid Pixel Array Detector'
_diffrn_detector_area_resol_mean 10.0000
_diffrn_measured_fraction_theta_full 0.988
_diffrn_measured_fraction_theta_max 0.986
_diffrn_measurement_device 'four-circle diffractometer'
_diffrn_measurement_device_type 'XtaLAB Synergy, Single source at home/near, HyPix3000'
_diffrn_measurement_method '\w scans'
_diffrn_radiation_monochromator mirror
_diffrn_radiation_probe x-ray
_diffrn_radiation_type 'Cu K\a'
_diffrn_radiation_wavelength 1.54184
_diffrn_reflns_av_R_equivalents 0.0259
_diffrn_reflns_av_unetI/netI 0.0420
_diffrn_reflns_limit_h_max 5
_diffrn_reflns_limit_h_min -11
_diffrn_reflns_limit_k_max 12
_diffrn_reflns_limit_k_min -12
_diffrn_reflns_limit_l_max 15
_diffrn_reflns_limit_l_min -15
_diffrn_reflns_number 10089
_diffrn_reflns_theta_full 67.684
_diffrn_reflns_theta_max 68.024
_diffrn_reflns_theta_min 3.625
_diffrn_source 'micro-focus sealed X-ray tube'
_exptl_absorpt_coefficient_mu 0.917
_exptl_absorpt_correction_T_max 1.00000
_exptl_absorpt_correction_T_min 0.86166
_exptl_absorpt_correction_type multi-scan
_exptl_absorpt_process_details
;
(CrysAlisPro; Rigaku OD, 2022)
;
_exptl_crystal_colour 'clear light colourless'
_exptl_crystal_density_diffrn 1.405
_exptl_crystal_description block
_exptl_crystal_F_000 540
_exptl_crystal_size_max 0.174
_exptl_crystal_size_mid 0.081
_exptl_crystal_size_min 0.033
_refine_diff_density_max 0.380
_refine_diff_density_min -0.389
_refine_ls_extinction_coef 0.0009(3)
_refine_ls_extinction_expression Fc^*^=kFc[1+0.001xFc^2^\l^3^/sin(2\q)]^-1/4^
_refine_ls_extinction_method
;
<i>SHELXL2019/2</i> (Sheldrick, 2015b)
;
_refine_ls_goodness_of_fit_ref 1.064
_refine_ls_hydrogen_treatment mixed
_refine_ls_matrix_type full
_refine_ls_number_parameters 382
_refine_ls_number_reflns 4366
_refine_ls_number_restraints 282
_refine_ls_restrained_S_all 1.094
_refine_ls_R_factor_all 0.0599
_refine_ls_R_factor_gt 0.0467
_refine_ls_shift/su_max 0.000
_refine_ls_shift/su_mean 0.000
_refine_ls_structure_factor_coef Fsqd
_refine_ls_weighting_details 'w=1/[\s^2^(Fo^2^)+(0.0609P)^2^+0.4100P] where P=(Fo^2^+2Fc^2^)/3'
_refine_ls_weighting_scheme calc
_refine_ls_wR_factor_gt 0.1226
_refine_ls_wR_factor_ref 0.1325
_reflns_number_gt 3457
_reflns_number_total 4366
_reflns_threshold_expression 'I > 2\s(I)'
_cod_data_source_file ox2007.cif
_cod_data_source_block I
_cod_depositor_comments 'Adding full bibliography for 2023284--2023285.cif.'
_cod_original_cell_volume 1213.87(6)
_cod_database_code 2023285
_shelx_space_group_comment
;
The symmetry employed for this shelxl refinement is uniquely defined
by the following loop, which should always be used as a source of
symmetry information in preference to the above space-group names.
They are only intended as comments.
;

loop_
_space_group_symop_operation_xyz
'x, y, z'
'-x, -y, -z'

loop_
_atom_site_type_symbol
_atom_site_label
_atom_site_fract_x
_atom_site_fract_y
_atom_site_fract_z
_atom_site_U_iso_or_equiv
_atom_site_adp_type
_atom_site_calc_flag
_atom_site_occupancy
_atom_site_disorder_assembly
_atom_site_disorder_group
N N1 0.46197(17) 0.81758(17) 0.51609(18) 0.0444(5) Uani d 1 . .
H H1 0.543685 0.850236 0.500466 0.053 Uiso calc 1 . .
C C2 0.3393(2) 0.79572(18) 0.43509(19) 0.0359(5) Uani d 1 . .
C C3 0.20717(19) 0.74256(17) 0.45885(17) 0.0303(4) Uani d 1 . .
C C4 0.07358(18) 0.71542(17) 0.37492(16) 0.0286(4) Uani d 1 . .
H H4 0.073022 0.730035 0.301067 0.034 Uiso calc 1 . .
C C5 -0.05396(18) 0.66853(17) 0.39956(16) 0.0289(4) Uani d 1 . .
C C6 -0.05444(19) 0.64893(17) 0.51115(17) 0.0301(4) Uani d 1 . .
C C7 0.0738(2) 0.67300(17) 0.59334(17) 0.0326(4) Uani d 1 . .
H H7 0.072747 0.659166 0.667034 0.039 Uiso calc 1 . .
C C8 0.2077(2) 0.71842(17) 0.56852(17) 0.0320(4) Uani d 1 . .
C C9 0.3442(2) 0.7438(2) 0.6496(2) 0.0430(5) Uani d 1 . .
H H9 0.349081 0.726778 0.723680 0.052 Uiso calc 1 . .
C C10 0.4681(2) 0.7924(2) 0.6211(2) 0.0492(6) Uani d 1 . .
H H10 0.559426 0.808756 0.675412 0.059 Uiso calc 1 . .
C C11 0.3489(2) 0.83103(18) 0.3232(2) 0.0404(5) Uani d 1 . .
H H11A 0.440287 0.891577 0.330194 0.049 Uiso calc 1 . .
H H11B 0.264971 0.875706 0.289528 0.049 Uiso calc 1 . .
C C12 0.3477(2) 0.71580(18) 0.24786(19) 0.0356(5) Uani d 1 . .
C C13 0.2463(2) 0.69676(18) 0.14486(19) 0.0359(5) Uani d 1 . .
H H13 0.176960 0.754304 0.123955 0.043 Uiso calc 1 . .
C C14 0.2456(2) 0.59499(19) 0.07283(18) 0.0352(4) Uani d 1 . .
C C15 0.3481(2) 0.50903(18) 0.10481(17) 0.0338(4) Uani d 1 . .
C C16 0.4475(2) 0.52812(18) 0.20657(17) 0.0342(4) Uani d 1 . .
H H16 0.515980 0.470031 0.228377 0.041 Uiso calc 1 . .
C C17 0.4487(2) 0.63203(18) 0.27815(18) 0.0343(4) Uani d 1 . .
H H17 0.518893 0.645061 0.347593 0.041 Uiso calc 1 . .
O O18 0.15271(16) 0.56999(14) -0.02976(13) 0.0416(4) Uani d 1 . .
C C19 0.0454(2) 0.6537(2) -0.0642(2) 0.0451(5) Uani d 1 . .
H H19A -0.018009 0.622919 -0.137013 0.068 Uiso calc 1 . .
H H19B 0.095157 0.740628 -0.067495 0.068 Uiso calc 1 . .
H H19C -0.014298 0.654835 -0.011816 0.068 Uiso calc 1 . .
O O20 0.33975(16) 0.41301(14) 0.02746(12) 0.0415(4) Uani d 1 . .
C C21 0.4403(3) 0.3231(2) 0.05620(19) 0.0458(5) Uani d 1 . .
H H21A 0.429616 0.263692 -0.007301 0.069 Uiso calc 1 . .
H H21B 0.419471 0.274827 0.116846 0.069 Uiso calc 1 . .
H H21C 0.540978 0.369063 0.078816 0.069 Uiso calc 1 . .
O O22 -0.18676(13) 0.63998(14) 0.32630(12) 0.0370(3) Uani d 1 . .
C C23 -0.1929(2) 0.6669(3) 0.21502(19) 0.0514(6) Uani d 1 . .
H H23A -0.295060 0.649292 0.170510 0.077 Uiso calc 1 . .
H H23B -0.133712 0.612563 0.186378 0.077 Uiso calc 1 . .
H H23C -0.154234 0.757365 0.212015 0.077 Uiso calc 1 . .
O O24 -0.18929(14) 0.60799(13) 0.52392(12) 0.0375(3) Uani d 1 . .
C C25 -0.2027(3) 0.6004(2) 0.63391(19) 0.0451(5) Uani d 1 . .
H H25A -0.305854 0.573898 0.632334 0.068 Uiso calc 1 . .
H H25B -0.167756 0.684678 0.673616 0.068 Uiso calc 1 . .
H H25C -0.143486 0.537523 0.670996 0.068 Uiso calc 1 . .
C C34 0.6558(2) 1.03159(19) 0.13490(18) 0.0369(5) Uani d 1 . .
O O35 0.60430(18) 0.93880(15) 0.18930(13) 0.0484(4) Uani d 1 . .
H H35 0.654420 0.946279 0.254974 0.073 Uiso calc 1 . .
O O36 0.76487(17) 1.10891(15) 0.17335(14) 0.0477(4) Uani d 1 . .
C C37 0.5660(2) 1.03429(18) 0.02071(18) 0.0368(5) Uani d 1 . .
H H37 0.605453 1.088822 -0.026367 0.044 Uiso calc 1 . .
C C38 0.9160(2) 0.9597(2) 0.8450(2) 0.0504(6) Uani d 1 . .
O O39A 0.9425(5) 1.0085(3) 0.7594(3) 0.0410(9) Uani d 0.598(9) A 1
H H39A 0.883696 0.969476 0.703076 0.062 Uiso calc 0.598(9) A 1
O O39B 0.9637(9) 1.0502(9) 0.7980(9) 0.091(3) Uani d 0.402(9) A 2
O O40A 0.8223(6) 0.8669(5) 0.8449(3) 0.0554(11) Uani d 0.598(9) A 1
O O40B 0.8172(9) 0.8612(7) 0.8033(9) 0.095(3) Uani d 0.402(9) A 2
H H40B 0.804(10) 0.868(7) 0.7354(12) 0.142 Uiso d 0.402(9) A 2
C C41A 1.0105(5) 1.0188(5) 0.9512(4) 0.0314(11) Uani d 0.598(9) A 1
H H41A 1.088580 1.085283 0.951450 0.038 Uiso calc 0.598(9) A 1
C C41B 0.9522(9) 0.9608(9) 0.9704(8) 0.047(2) Uani d 0.402(9) A 2
H H41B 0.898144 0.898230 1.002913 0.057 Uiso calc 0.402(9) A 2
C C30 0.7944(2) 0.94153(17) 0.48749(18) 0.0334(4) Uani d 1 . .
O O31 0.69127(18) 0.92626(15) 0.40213(14) 0.0491(4) Uani d 1 . .
O O32 0.77542(17) 0.91662(14) 0.57896(13) 0.0448(4) Uani d 1 . .
C C33A 0.9361(4) 0.9954(2) 0.4628(4) 0.0278(11) Uani d 0.742(11) B 1
H H33A 0.933667 1.023721 0.391822 0.033 Uiso calc 0.742(11) B 1
C C33B 0.9632(11) 0.9786(7) 0.5352(10) 0.030(3) Uani d 0.258(11) B 2
H H33B 1.010435 0.971108 0.610235 0.036 Uiso calc 0.258(11) B 2

loop_
_atom_site_aniso_label
_atom_site_aniso_U_11
_atom_site_aniso_U_22
_atom_site_aniso_U_33
_atom_site_aniso_U_12
_atom_site_aniso_U_13
_atom_site_aniso_U_23
N1 0.0222(8) 0.0367(9) 0.0710(14) 0.0039(6) 0.0085(8) -0.0155(9)
C2 0.0237(9) 0.0261(9) 0.0583(13) 0.0035(7) 0.0131(9) -0.0100(8)
C3 0.0228(8) 0.0239(8) 0.0446(12) 0.0056(6) 0.0094(8) -0.0053(8)
C4 0.0246(8) 0.0280(9) 0.0347(10) 0.0044(7) 0.0105(8) -0.0023(7)
C5 0.0223(8) 0.0281(9) 0.0354(10) 0.0033(7) 0.0072(7) -0.0049(7)
C6 0.0272(9) 0.0252(9) 0.0406(11) 0.0032(7) 0.0145(8) -0.0021(8)
C7 0.0372(10) 0.0276(9) 0.0349(11) 0.0093(7) 0.0107(8) 0.0002(8)
C8 0.0286(9) 0.0263(9) 0.0402(11) 0.0097(7) 0.0052(8) -0.0047(8)
C9 0.0397(11) 0.0355(11) 0.0476(13) 0.0164(8) -0.0039(9) -0.0101(9)
C10 0.0257(10) 0.0407(12) 0.0709(17) 0.0117(8) -0.0066(10) -0.0190(11)
C11 0.0317(10) 0.0281(9) 0.0681(15) -0.0007(7) 0.0282(10) -0.0027(9)
C12 0.0284(9) 0.0271(9) 0.0590(14) 0.0022(7) 0.0260(9) 0.0019(9)
C13 0.0296(9) 0.0301(9) 0.0567(13) 0.0094(7) 0.0236(9) 0.0100(9)
C14 0.0332(10) 0.0347(10) 0.0450(12) 0.0082(8) 0.0211(9) 0.0106(8)
C15 0.0362(10) 0.0319(9) 0.0418(12) 0.0106(8) 0.0218(9) 0.0071(8)
C16 0.0334(9) 0.0323(10) 0.0445(12) 0.0113(7) 0.0199(9) 0.0060(8)
C17 0.0270(9) 0.0332(10) 0.0475(12) 0.0029(7) 0.0197(8) 0.0002(8)
O18 0.0433(8) 0.0432(8) 0.0438(9) 0.0172(6) 0.0150(7) 0.0102(7)
C19 0.0401(11) 0.0467(12) 0.0550(14) 0.0166(9) 0.0175(10) 0.0168(11)
O20 0.0536(8) 0.0386(8) 0.0389(8) 0.0213(7) 0.0164(7) 0.0036(6)
C21 0.0624(14) 0.0410(12) 0.0420(13) 0.0261(10) 0.0182(11) 0.0036(10)
O22 0.0212(6) 0.0521(8) 0.0353(8) 0.0007(5) 0.0062(5) -0.0040(6)
C23 0.0283(10) 0.0872(18) 0.0347(12) 0.0023(10) 0.0051(9) 0.0011(12)
O24 0.0320(7) 0.0389(7) 0.0457(9) -0.0017(5) 0.0213(6) -0.0004(6)
C25 0.0530(13) 0.0430(12) 0.0507(14) 0.0094(10) 0.0322(11) 0.0067(10)
C34 0.0422(11) 0.0301(10) 0.0452(12) 0.0068(8) 0.0227(9) 0.0024(8)
O35 0.0550(9) 0.0476(9) 0.0401(9) -0.0056(7) 0.0147(7) 0.0075(7)
O36 0.0445(8) 0.0464(9) 0.0528(10) -0.0001(7) 0.0169(7) 0.0068(7)
C37 0.0462(11) 0.0294(9) 0.0420(12) 0.0073(8) 0.0237(9) 0.0034(8)
C38 0.0472(13) 0.0539(14) 0.0506(15) 0.0289(11) 0.0036(11) -0.0042(11)
O39A 0.0466(17) 0.0416(16) 0.0310(18) 0.0077(12) 0.0045(15) -0.0136(12)
O39B 0.069(4) 0.150(6) 0.068(6) 0.054(5) 0.020(4) 0.054(5)
O40A 0.079(3) 0.075(3) 0.0154(18) 0.0210(18) 0.0145(19) 0.0043(17)
O40B 0.086(4) 0.082(4) 0.082(6) 0.042(3) -0.048(4) -0.058(4)
C41A 0.034(2) 0.035(2) 0.031(3) 0.0118(16) 0.0154(18) 0.0083(17)
C41B 0.043(4) 0.050(4) 0.048(5) 0.021(3) 0.002(3) 0.005(3)
C30 0.0262(9) 0.0246(9) 0.0509(13) 0.0034(7) 0.0140(9) -0.0030(8)
O31 0.0561(9) 0.0458(9) 0.0434(9) 0.0058(7) 0.0104(8) 0.0035(7)
O32 0.0540(9) 0.0415(8) 0.0426(9) 0.0160(7) 0.0147(7) 0.0036(7)
C33A 0.0264(19) 0.0261(13) 0.032(2) 0.0037(10) 0.0103(15) 0.0011(11)
C33B 0.033(5) 0.026(4) 0.030(7) 0.006(3) 0.003(3) 0.001(3)

loop_
_atom_type_symbol
_atom_type_description
_atom_type_scat_dispersion_real
_atom_type_scat_dispersion_imag
_atom_type_scat_source
C C 0.0181 0.0091 'International Tables Vol C Tables 4.2.6.8 and 6.1.1.4'
H H 0.0000 0.0000 'International Tables Vol C Tables 4.2.6.8 and 6.1.1.4'
N N 0.0311 0.0180 'International Tables Vol C Tables 4.2.6.8 and 6.1.1.4'
O O 0.0492 0.0322 'International Tables Vol C Tables 4.2.6.8 and 6.1.1.4'

loop_
_geom_angle_atom_site_label_1
_geom_angle_atom_site_label_2
_geom_angle_atom_site_label_3
_geom_angle_site_symmetry_1
_geom_angle_site_symmetry_3
_geom_angle
_geom_angle_publ_flag
C2 N1 H1 . . 118.2 ?
C2 N1 C10 . . 123.56(18) ?
C10 N1 H1 . . 118.2 ?
N1 C2 C3 . . 118.9(2) ?
N1 C2 C11 . . 117.53(17) ?
C3 C2 C11 . . 123.60(18) ?
C2 C3 C4 . . 121.08(19) ?
C2 C3 C8 . . 119.45(18) ?
C8 C3 C4 . . 119.47(16) ?
C3 C4 H4 . . 119.8 ?
C5 C4 C3 . . 120.47(18) ?
C5 C4 H4 . . 119.8 ?
C4 C5 C6 . . 120.03(17) ?
O22 C5 C4 . . 125.26(18) ?
O22 C5 C6 . . 114.68(15) ?
C7 C6 C5 . . 120.41(16) ?
O24 C6 C5 . . 113.56(16) ?
O24 C6 C7 . . 126.02(18) ?
C6 C7 H7 . . 119.9 ?
C6 C7 C8 . . 120.11(19) ?
C8 C7 H7 . . 119.9 ?
C3 C8 C9 . . 117.70(18) ?
C7 C8 C3 . . 119.43(17) ?
C7 C8 C9 . . 122.9(2) ?
C8 C9 H9 . . 120.0 ?
C10 C9 C8 . . 120.0(2) ?
C10 C9 H9 . . 120.0 ?
N1 C10 C9 . . 120.4(2) ?
N1 C10 H10 . . 119.8 ?
C9 C10 H10 . . 119.8 ?
C2 C11 H11A . . 109.0 ?
C2 C11 H11B . . 109.0 ?
C2 C11 C12 . . 113.08(16) ?
H11A C11 H11B . . 107.8 ?
C12 C11 H11A . . 109.0 ?
C12 C11 H11B . . 109.0 ?
C13 C12 C11 . . 119.44(18) ?
C17 C12 C11 . . 121.0(2) ?
C17 C12 C13 . . 119.51(19) ?
C12 C13 H13 . . 119.6 ?
C14 C13 C12 . . 120.86(18) ?
C14 C13 H13 . . 119.6 ?
C13 C14 C15 . . 119.3(2) ?
O18 C14 C13 . . 125.05(18) ?
O18 C14 C15 . . 115.65(18) ?
C16 C15 C14 . . 119.54(19) ?
O20 C15 C14 . . 114.80(19) ?
O20 C15 C16 . . 125.64(17) ?
C15 C16 H16 . . 119.6 ?
C15 C16 C17 . . 120.76(18) ?
C17 C16 H16 . . 119.6 ?
C12 C17 C16 . . 120.0(2) ?
C12 C17 H17 . . 120.0 ?
C16 C17 H17 . . 120.0 ?
C14 O18 C19 . . 117.23(17) ?
O18 C19 H19A . . 109.5 ?
O18 C19 H19B . . 109.5 ?
O18 C19 H19C . . 109.5 ?
H19A C19 H19B . . 109.5 ?
H19A C19 H19C . . 109.5 ?
H19B C19 H19C . . 109.5 ?
C15 O20 C21 . . 116.92(17) ?
O20 C21 H21A . . 109.5 ?
O20 C21 H21B . . 109.5 ?
O20 C21 H21C . . 109.5 ?
H21A C21 H21B . . 109.5 ?
H21A C21 H21C . . 109.5 ?
H21B C21 H21C . . 109.5 ?
C5 O22 C23 . . 116.43(14) ?
O22 C23 H23A . . 109.5 ?
O22 C23 H23B . . 109.5 ?
O22 C23 H23C . . 109.5 ?
H23A C23 H23B . . 109.5 ?
H23A C23 H23C . . 109.5 ?
H23B C23 H23C . . 109.5 ?
C6 O24 C25 . . 117.25(16) ?
O24 C25 H25A . . 109.5 ?
O24 C25 H25B . . 109.5 ?
O24 C25 H25C . . 109.5 ?
H25A C25 H25B . . 109.5 ?
H25A C25 H25C . . 109.5 ?
H25B C25 H25C . . 109.5 ?
O35 C34 C37 . . 113.63(18) ?
O36 C34 O35 . . 124.4(2) ?
O36 C34 C37 . . 121.98(19) ?
C34 O35 H35 . . 109.5 ?
C34 C37 H37 . . 117.7 ?
C37 C37 C34 2_675 . 124.6(2) ?
C37 C37 H37 2_675 . 117.7 ?
O39A C38 C41A . . 116.0(3) ?
O39B C38 O40B . . 128.8(6) ?
O39B C38 C41B . . 121.7(6) ?
O40A C38 O39A . . 125.4(3) ?
O40A C38 C41A . . 118.6(3) ?
O40B C38 C41B . . 108.9(6) ?
C38 O39A H39A . . 109.5 ?
C38 O40B H40B . . 102(4) ?
C38 C41A H41A . . 118.9 ?
C41A C41A C38 2_777 . 122.3(7) ?
C41A C41A H41A 2_777 . 118.9 ?
C38 C41B H41B . . 118.9 ?
C41B C41B C38 2_777 . 122.2(15) ?
C41B C41B H41B 2_777 . 118.9 ?
O31 C30 C33A . . 110.7(2) ?
O31 C30 C33B . . 145.1(5) ?
O32 C30 O31 . . 122.17(17) ?
O32 C30 C33A . . 127.1(2) ?
O32 C30 C33B . . 92.6(5) ?
C30 C33A H33A . . 119.1 ?
C33A C33A C30 2_776 . 121.9(4) ?
C33A C33A H33A 2_776 . 119.1 ?
C30 C33B H33B . . 122.1 ?
C33B C33B C30 2_776 . 115.7(13) ?
C33B C33B H33B 2_776 . 122.1 ?

loop_
_geom_bond_atom_site_label_1
_geom_bond_atom_site_label_2
_geom_bond_site_symmetry_2
_geom_bond_distance
_geom_bond_publ_flag
N1 H1 . 0.8800 ?
N1 C2 . 1.328(3) ?
N1 C10 . 1.350(3) ?
C2 C3 . 1.415(3) ?
C2 C11 . 1.496(3) ?
C3 C4 . 1.419(3) ?
C3 C8 . 1.416(3) ?
C4 H4 . 0.9500 ?
C4 C5 . 1.364(3) ?
C5 C6 . 1.434(3) ?
C5 O22 . 1.351(2) ?
C6 C7 . 1.372(3) ?
C6 O24 . 1.351(2) ?
C7 H7 . 0.9500 ?
C7 C8 . 1.416(3) ?
C8 C9 . 1.420(3) ?
C9 H9 . 0.9500 ?
C9 C10 . 1.361(4) ?
C10 H10 . 0.9500 ?
C11 H11A . 0.9900 ?
C11 H11B . 0.9900 ?
C11 C12 . 1.520(3) ?
C12 C13 . 1.398(3) ?
C12 C17 . 1.383(3) ?
C13 H13 . 0.9500 ?
C13 C14 . 1.386(3) ?
C14 C15 . 1.413(3) ?
C14 O18 . 1.364(3) ?
C15 C16 . 1.378(3) ?
C15 O20 . 1.368(2) ?
C16 H16 . 0.9500 ?
C16 C17 . 1.399(3) ?
C17 H17 . 0.9500 ?
O18 C19 . 1.432(2) ?
C19 H19A . 0.9800 ?
C19 H19B . 0.9800 ?
C19 H19C . 0.9800 ?
O20 C21 . 1.427(2) ?
C21 H21A . 0.9800 ?
C21 H21B . 0.9800 ?
C21 H21C . 0.9800 ?
O22 C23 . 1.432(3) ?
C23 H23A . 0.9800 ?
C23 H23B . 0.9800 ?
C23 H23C . 0.9800 ?
O24 C25 . 1.433(3) ?
C25 H25A . 0.9800 ?
C25 H25B . 0.9800 ?
C25 H25C . 0.9800 ?
C34 O35 . 1.324(2) ?
C34 O36 . 1.211(3) ?
C34 C37 . 1.480(3) ?
O35 H35 . 0.8400 ?
C37 C37 2_675 1.331(4) ?
C37 H37 . 0.9500 ?
C38 O39A . 1.280(4) ?
C38 O39B . 1.235(5) ?
C38 O40A . 1.231(4) ?
C38 O40B . 1.300(5) ?
C38 C41A . 1.476(6) ?
C38 C41B . 1.533(10) ?
O39A H39A . 0.8400 ?
O40B H40B . 0.843(5) ?
C41A C41A 2_777 1.362(9) ?
C41A H41A . 0.9500 ?
C41B C41B 2_777 1.218(17) ?
C41B H41B . 0.9500 ?
C30 O31 . 1.248(3) ?
C30 O32 . 1.246(3) ?
C30 C33A . 1.504(3) ?
C30 C33B . 1.555(10) ?
C33A C33A 2_776 1.322(8) ?
C33A H33A . 0.9500 ?
C33B C33B 2_776 1.32(2) ?
C33B H33B . 0.9500 ?

loop_
_geom_hbond_atom_site_label_D
_geom_hbond_atom_site_label_H
_geom_hbond_atom_site_label_A
_geom_hbond_site_symmetry_A
_geom_hbond_distance_DH
_geom_hbond_distance_HA
_geom_hbond_distance_DA
_geom_hbond_angle_DHA
N1 H1 O31 . 0.88 2.20 3.034(3) 159
N1 H1 O32 . 0.88 2.18 2.919(2) 141
O35 H35 O31 . 0.84 1.83 2.617(2) 156
O39A H39A O32 . 0.84 1.67 2.502(4) 169

loop_
_geom_torsion_atom_site_label_1
_geom_torsion_atom_site_label_2
_geom_torsion_atom_site_label_3
_geom_torsion_atom_site_label_4
_geom_torsion_site_symmetry_1
_geom_torsion_site_symmetry_2
_geom_torsion_site_symmetry_3
_geom_torsion_site_symmetry_4
_geom_torsion
_geom_torsion_publ_flag
N1 C2 C3 C4 . . . . -178.96(16) ?
N1 C2 C3 C8 . . . . 2.3(3) ?
N1 C2 C11 C12 . . . . 103.3(2) ?
C2 N1 C10 C9 . . . . -1.0(3) ?
C2 C3 C4 C5 . . . . -177.63(17) ?
C2 C3 C8 C7 . . . . 175.96(16) ?
C2 C3 C8 C9 . . . . -2.8(3) ?
C2 C11 C12 C13 . . . . 127.20(19) ?
C2 C11 C12 C17 . . . . -55.0(2) ?
C3 C2 C11 C12 . . . . -77.7(2) ?
C3 C4 C5 C6 . . . . 1.4(3) ?
C3 C4 C5 O22 . . . . 179.76(16) ?
C3 C8 C9 C10 . . . . 1.5(3) ?
C4 C3 C8 C7 . . . . -2.8(3) ?
C4 C3 C8 C9 . . . . 178.42(16) ?
C4 C5 C6 C7 . . . . -2.2(3) ?
C4 C5 C6 O24 . . . . 177.01(16) ?
C4 C5 O22 C23 . . . . -2.8(3) ?
C5 C6 C7 C8 . . . . 0.5(3) ?
C5 C6 O24 C25 . . . . -172.83(16) ?
C6 C5 O22 C23 . . . . 175.66(18) ?
C6 C7 C8 C3 . . . . 2.0(3) ?
C6 C7 C8 C9 . . . . -179.28(17) ?
C7 C6 O24 C25 . . . . 6.3(3) ?
C7 C8 C9 C10 . . . . -177.25(18) ?
C8 C3 C4 C5 . . . . 1.1(3) ?
C8 C9 C10 N1 . . . . 0.4(3) ?
C10 N1 C2 C3 . . . . -0.3(3) ?
C10 N1 C2 C11 . . . . 178.75(18) ?
C11 C2 C3 C4 . . . . 2.0(3) ?
C11 C2 C3 C8 . . . . -176.73(16) ?
C11 C12 C13 C14 . . . . 177.90(16) ?
C11 C12 C17 C16 . . . . -178.71(16) ?
C12 C13 C14 C15 . . . . 0.6(3) ?
C12 C13 C14 O18 . . . . -178.84(17) ?
C13 C12 C17 C16 . . . . -0.9(3) ?
C13 C14 C15 C16 . . . . -0.4(3) ?
C13 C14 C15 O20 . . . . -179.14(16) ?
C13 C14 O18 C19 . . . . -1.7(3) ?
C14 C15 C16 C17 . . . . -0.5(3) ?
C14 C15 O20 C21 . . . . -179.53(17) ?
C15 C14 O18 C19 . . . . 178.86(16) ?
C15 C16 C17 C12 . . . . 1.1(3) ?
C16 C15 O20 C21 . . . . 1.8(3) ?
C17 C12 C13 C14 . . . . 0.1(3) ?
O18 C14 C15 C16 . . . . 179.10(16) ?
O18 C14 C15 O20 . . . . 0.3(2) ?
O20 C15 C16 C17 . . . . 178.15(16) ?
O22 C5 C6 C7 . . . . 179.25(16) ?
O22 C5 C6 O24 . . . . -1.5(2) ?
O24 C6 C7 C8 . . . . -178.63(17) ?
O35 C34 C37 C37 . . . 2_675 10.4(3) ?
O36 C34 C37 C37 . . . 2_675 -168.9(2) ?
O39A C38 C41A C41A . . . 2_777 176.4(4) ?
O39B C38 C41B C41B . . . 2_777 -12.6(10) ?
O40A C38 C41A C41A . . . 2_777 -5.6(6) ?
O40B C38 C41B C41B . . . 2_777 175.7(8) ?
O31 C30 C33A C33A . . . 2_776 -171.1(3) ?
O31 C30 C33B C33B . . . 2_776 7.3(12) ?
O32 C30 C33A C33A . . . 2_776 10.5(4) ?
O32 C30 C33B C33B . . . 2_776 -176.6(8) ?
